data_7028021
loop_
_publ_author_name
'Steed, Jonathan W.'
'McCool, Brian J.'
'Junk, Peter C.'

_publ_section_title
;
 Hydrogen bonded polymers and oligomers from metal salts and 18-crown-6
;
_journal_issue 20
_journal_name_full 'Journal of the Chemical Society, Dalton Transactions'
_journal_page_first 3417
_journal_paper_doi 10.1039/a805492d
_journal_year 1998
_chemical_formula_sum 'C18 H38 F9 O19 Y'
_chemical_formula_weight 818.39
_chemical_name_systematic
; 
 ? 
;
_space_group_IT_number 14
_symmetry_cell_setting monoclinic
_symmetry_space_group_name_Hall '-P 2yab'
_symmetry_space_group_name_H-M 'P 1 21/a 1'
_atom_sites_solution_hydrogens geom
_atom_sites_solution_primary direct
_atom_sites_solution_secondary difmap
_audit_creation_method SHELXL-97
_cell_angle_alpha 90.00
_cell_angle_beta 90.904(2)
_cell_angle_gamma 90.00
_cell_formula_units_Z 4
_cell_length_a 9.9795(3)
_cell_length_b 22.4035(8)
_cell_length_c 14.3457(4)
_cell_measurement_reflns_used n/a
_cell_measurement_temperature 123(2)
_cell_measurement_theta_max n/a
_cell_measurement_theta_min n/a
_cell_volume 3206.95(17)
_computing_cell_refinement Denzo-SMN
_computing_data_reduction Denzo-SMN
_computing_molecular_graphics 'RES2INS (Barbour, 1997)'
_computing_publication_material CIFTAB
_computing_structure_refinement 'SHELXL-97 (Sheldrick, 1997)'
_computing_structure_solution 'SHELXS-97 (Sheldrick, 1990)'
_diffrn_ambient_temperature 123(2)
_diffrn_detector_area_resol_mean n/a
_diffrn_measured_fraction_theta_full 0.959
_diffrn_measured_fraction_theta_max 0.959
_diffrn_measurement_device_type KappaCCD
_diffrn_measurement_method '2o phi frames'
_diffrn_radiation_monochromator graphite
_diffrn_radiation_source 'fine-focus sealed tube'
_diffrn_radiation_type MoK\a
_diffrn_radiation_wavelength 0.71070
_diffrn_reflns_av_R_equivalents 0.0442
_diffrn_reflns_av_sigmaI/netI 0.0616
_diffrn_reflns_limit_h_max 12
_diffrn_reflns_limit_h_min -12
_diffrn_reflns_limit_k_max 27
_diffrn_reflns_limit_k_min -27
_diffrn_reflns_limit_l_max 17
_diffrn_reflns_limit_l_min -17
_diffrn_reflns_number 26811
_diffrn_reflns_theta_full 26.00
_diffrn_reflns_theta_max 26.00
_diffrn_reflns_theta_min 3.59
_diffrn_standards_decay_% 0
_diffrn_standards_interval_count n/a
_diffrn_standards_number n/a
_exptl_absorpt_coefficient_mu 1.947
_exptl_absorpt_correction_type Scalepack
_exptl_crystal_colour colourless
_exptl_crystal_density_diffrn 1.695
_exptl_crystal_density_method 'not measured'
_exptl_crystal_description plate
_exptl_crystal_F_000 1672
_exptl_crystal_size_max 0.6
_exptl_crystal_size_mid 0.2
_exptl_crystal_size_min 0.1
_refine_diff_density_max 1.163
_refine_diff_density_min -0.736
_refine_diff_density_rms 0.096
_refine_ls_extinction_method none
_refine_ls_goodness_of_fit_ref 1.054
_refine_ls_hydrogen_treatment mixed
_refine_ls_matrix_type full
_refine_ls_number_parameters 444
_refine_ls_number_reflns 6219
_refine_ls_number_restraints 18
_refine_ls_restrained_S_all 1.054
_refine_ls_R_factor_all 0.0688
_refine_ls_R_factor_gt 0.0570
_refine_ls_shift/su_max 0.005
_refine_ls_shift/su_mean 0.000
_refine_ls_structure_factor_coef Fsqd
_refine_ls_weighting_details 'w=1/[\s^2^(Fo^2^)+(0.0511P)^2^+9.9912P] where P=(Fo^2^+2Fc^2^)/3'
_refine_ls_weighting_scheme calc
_refine_ls_wR_factor_gt 0.1354
_refine_ls_wR_factor_ref 0.1433
_reflns_number_gt 5288
_reflns_number_total 6219
_reflns_threshold_expression >2sigma(I)
_cod_data_source_file d805492sup1.cif
_cod_data_source_block ytrif18
_cod_depositor_comments
;
The following automatic conversions were performed:

'_refine_ls_weighting_scheme' value 'calc
w=1/[\s^2^(Fo^2^)+(0.0511P)^2^+9.9912P] where P=(Fo^2^+2Fc^2^)/3' was
changed to 'calc'. New tag '_refine_ls_weighting_details' was
created. The value of the new tag was set to
'w=1/[\s^2^(Fo^2^)+(0.0511P)^2^+9.9912P] where P=(Fo^2^+2Fc^2^)/3'.

Automatic conversion script
Id: cif_fix_values 3143 2015-03-26 13:38:13Z robertas 
;
_cod_original_sg_symbol_H-M P21/a
_cod_database_code 7028021

loop_
_symmetry_equiv_pos_as_xyz
'x, y, z'
'-x+1/2, y+1/2, -z'
'-x, -y, -z'
'x-1/2, -y-1/2, z'

loop_
_atom_site_label
_atom_site_type_symbol
_atom_site_fract_x
_atom_site_fract_y
_atom_site_fract_z
_atom_site_U_iso_or_equiv
_atom_site_adp_type
_atom_site_occupancy
_atom_site_calc_flag
_atom_site_refinement_flags
_atom_site_disorder_assembly
_atom_site_disorder_group
Y1 Y 0.61914(3) 0.942332(16) 0.74350(2) 0.01858(12) Uani 1 d . . .
F1 F 0.7777(3) 0.77790(13) 0.5709(2) 0.0448(7) Uani 1 d . . .
F2 F 0.9364(3) 0.82169(15) 0.5020(2) 0.0536(8) Uani 1 d . . .
F3 F 0.9763(4) 0.77209(15) 0.6270(3) 0.0691(11) Uani 1 d . . .
F4 F 0.9192(3) 0.74753(15) 0.8737(2) 0.0556(9) Uani 1 d . . .
F5 F 0.9465(4) 0.83568(16) 0.9281(4) 0.0847(15) Uani 1 d . . .
F6 F 0.7999(4) 0.77858(17) 0.9853(2) 0.0682(11) Uani 1 d . . .
F7 F 0.8910(8) 1.2395(3) 0.7346(10) 0.082(3) Uani 0.80(2) d P A 1
F8 F 1.0704(10) 1.1925(4) 0.7235(8) 0.094(4) Uani 0.80(2) d P A 1
F9 F 0.9836(11) 1.2047(4) 0.8548(4) 0.077(3) Uani 0.80(2) d P A 1
O1 O 0.7526(3) 0.88628(13) 0.64277(19) 0.0233(6) Uani 1 d . . .
O2 O 0.9713(3) 0.88645(14) 0.6821(2) 0.0335(7) Uani 1 d . . .
O3 O 0.7244(3) 0.87290(13) 0.8415(2) 0.0293(7) Uani 1 d . . .
O4 O 0.6963(3) 0.78004(14) 0.7856(2) 0.0372(8) Uani 1 d . . .
O5 O 0.9464(3) 1.08869(15) 0.7447(3) 0.0438(9) Uani 1 d . . .
O6 O 0.7545(4) 1.13783(16) 0.7677(3) 0.0514(10) Uani 1 d . . .
O7 O 0.3851(3) 0.9581(2) 0.7601(3) 0.0691(15) Uani 1 d . . .
H72 H 0.3496 0.9849 0.7903 0.083 Uiso 1 d R . .
H71 H 0.3447 0.9262 0.7586 0.083 Uiso 1 d R . .
O8 O 0.6019(3) 1.04638(14) 0.7235(2) 0.0325(7) Uani 1 d . . .
H81 H 0.5839 1.0551 0.6559 0.039 Uiso 1 d R . .
H82 H 0.6703 1.0778 0.7427 0.039 Uiso 1 d R . .
O9 O 0.5417(3) 0.96059(14) 0.58946(19) 0.0296(7) Uani 1 d . . .
H91 H 0.5768 0.9451 0.5374 0.036 Uiso 1 d R . .
H92 H 0.4419 0.9634 0.5662 0.036 Uiso 1 d R . .
O10 O 0.5876(3) 0.97567(14) 0.8961(2) 0.0310(7) Uani 1 d . . .
H101 H 0.5792 1.0131 0.9124 0.037 Uiso 1 d R . .
H102 H 0.5941 0.9515 0.9452 0.037 Uiso 1 d R . .
O11 O 0.8379(3) 0.98070(13) 0.7635(2) 0.0294(7) Uani 1 d . . .
H111 H 0.8847 1.0169 0.7573 0.035 Uiso 1 d R . .
H112 H 0.8897 0.9443 0.7408 0.035 Uiso 1 d R . .
O12 O 0.5007(3) 0.85288(15) 0.7168(3) 0.0421(9) Uani 1 d . . .
H121 H 0.4077 0.8488 0.7021 0.051 Uiso 1 d R . .
H122 H 0.5409 0.8205 0.7342 0.051 Uiso 1 d R . .
C1 C 0.8686(4) 0.86636(18) 0.6438(3) 0.0223(8) Uani 1 d . . .
C2 C 0.8894(4) 0.8086(2) 0.5861(3) 0.0292(9) Uani 1 d . . .
C3 C 0.7479(4) 0.81821(19) 0.8366(3) 0.0263(9) Uani 1 d . . .
C4 C 0.8566(5) 0.7951(2) 0.9051(4) 0.0372(11) Uani 1 d . . .
C5 C 0.8769(5) 1.13342(19) 0.7582(3) 0.0302(9) Uani 1 d . . .
C6 C 0.9538(5) 1.1931(2) 0.7657(4) 0.0386(11) Uani 1 d . . .
F7A F 0.928(5) 1.220(2) 0.683(3) 0.107(15) Uani 0.20(2) d PU A 2
F8A F 1.076(3) 1.1903(13) 0.768(4) 0.11(2) Uani 0.20(2) d PU A 2
F9A F 0.899(6) 1.2287(16) 0.818(5) 0.13(2) Uani 0.20(2) d PU A 2
O1A O 0.3331(3) 1.08996(14) 0.5672(2) 0.0290(7) Uani 1 d . . .
O2A O 0.5984(3) 1.11574(13) 0.5547(2) 0.0289(6) Uani 1 d . . .
O3A O 0.7495(3) 1.03340(14) 0.4430(2) 0.0294(7) Uani 1 d . . .
C1A C 0.3851(5) 1.1431(2) 0.6082(3) 0.0301(9) Uani 1 d . . .
H1A1 H 0.4131 1.1355 0.6736 0.036 Uiso 1 calc R . .
H1A2 H 0.3155 1.1746 0.6078 0.036 Uiso 1 calc R . .
C2A C 0.5030(5) 1.16282(19) 0.5525(3) 0.0315(10) Uani 1 d . . .
H2A1 H 0.4748 1.1714 0.4874 0.038 Uiso 1 calc R . .
H2A2 H 0.5425 1.1995 0.5798 0.038 Uiso 1 calc R . .
C3A C 0.7185(5) 1.1314(2) 0.5079(4) 0.0395(11) Uani 1 d . . .
H3A1 H 0.7649 1.1641 0.5418 0.047 Uiso 1 calc R . .
H3A2 H 0.6967 1.1455 0.4440 0.047 Uiso 1 calc R . .
C4A C 0.8078(5) 1.0776(2) 0.5037(4) 0.0345(10) Uani 1 d . . .
H4A1 H 0.8969 1.0894 0.4803 0.041 Uiso 1 calc R . .
H4A2 H 0.8203 1.0607 0.5670 0.041 Uiso 1 calc R . .
C5A C 0.8373(4) 0.9836(2) 0.4350(3) 0.0329(10) Uani 1 d . . .
H5A1 H 0.8615 0.9687 0.4980 0.039 Uiso 1 calc R . .
H5A2 H 0.9208 0.9964 0.4043 0.039 Uiso 1 calc R . .
C6A C 0.7738(5) 0.9350(2) 0.3802(3) 0.0369(11) Uani 1 d . . .
H6A1 H 0.7385 0.9509 0.3203 0.044 Uiso 1 calc R . .
H6A2 H 0.8409 0.9038 0.3665 0.044 Uiso 1 calc R . .
O1B O 0.6850(7) 1.0793(3) 0.9571(4) 0.0307(13) Uiso 0.50 d P . 1
O2B O 0.7615(8) 0.9992(4) 1.1026(6) 0.0408(17) Uiso 0.50 d P B 1
O3B O 0.5905(7) 0.8979(3) 1.0483(4) 0.0290(13) Uiso 0.50 d P B 1
C1B C 0.818(2) 1.0700(9) 1.0149(16) 0.082(6) Uiso 0.50 d P B 1
C2B C 0.8490(14) 1.0517(6) 1.0779(10) 0.060(3) Uiso 0.50 d P B 1
C3B C 0.8055(11) 0.9385(5) 1.0840(7) 0.032(2) Uiso 0.50 d P B 1
C4B C 0.6945(11) 0.8933(5) 1.1150(7) 0.037(2) Uiso 0.50 d P B 1
C5B C 0.4991(12) 0.8529(4) 1.0752(8) 0.031(2) Uiso 0.50 d P B 1
C6B C 0.3626(11) 0.8645(5) 1.0126(7) 0.041(2) Uiso 0.50 d P . 1
O1C O 0.6201(11) 1.0971(5) 0.9574(7) 0.065(2) Uiso 0.50 d P . 2
O2C O 0.7627(13) 1.0199(6) 1.0716(9) 0.086(4) Uiso 0.50 d P C 2
O3C O 0.6620(10) 0.9074(4) 1.0515(6) 0.055(2) Uiso 0.50 d P C 2
C1C C 0.843(2) 0.9601(10) 1.0721(13) 0.086(6) Uiso 0.50 d P C 2
C2C C 0.7599(19) 0.9122(9) 1.1084(12) 0.073(4) Uiso 0.50 d P C 2
C3C C 0.8236(15) 1.0668(6) 0.9783(11) 0.053(3) Uiso 0.50 d P . 2
C4C C 0.567(2) 0.8655(8) 1.1075(13) 0.083(5) Uiso 0.50 d P C 2
C5C C 0.4569(15) 0.8512(6) 1.0498(10) 0.050(3) Uiso 0.50 d P . 2
C6C C 0.2618(17) 0.8844(7) 0.9917(12) 0.077(4) Uiso 0.50 d P . 2
O1S O 0.2280(3) 0.84143(14) 0.7429(2) 0.0345(7) Uani 1 d . . .
H1S H 0.2003 0.8039 0.7566 0.041 Uiso 1 d R . .
H2S H 0.1478 0.8505 0.7185 0.041 Uiso 1 d R . .

loop_
_atom_site_aniso_label
_atom_site_aniso_U_11
_atom_site_aniso_U_22
_atom_site_aniso_U_33
_atom_site_aniso_U_23
_atom_site_aniso_U_13
_atom_site_aniso_U_12
Y1 0.01725(19) 0.0216(2) 0.01687(19) -0.00020(14) 0.00059(13) 0.00218(14)
F1 0.0446(16) 0.0342(15) 0.0559(18) -0.0152(13) 0.0067(14) -0.0100(13)
F2 0.063(2) 0.0561(19) 0.0426(17) -0.0181(15) 0.0251(15) -0.0131(16)
F3 0.081(3) 0.0432(18) 0.082(3) -0.0249(17) -0.037(2) 0.0379(18)
F4 0.054(2) 0.058(2) 0.055(2) -0.0022(16) -0.0075(16) 0.0322(16)
F5 0.070(3) 0.049(2) 0.133(4) 0.015(2) -0.062(3) -0.0038(18)
F6 0.105(3) 0.069(2) 0.0304(17) 0.0156(15) 0.0040(18) 0.033(2)
F7 0.079(5) 0.034(3) 0.132(9) 0.033(4) -0.033(5) -0.004(3)
F8 0.085(7) 0.058(5) 0.142(7) -0.038(5) 0.071(6) -0.032(4)
F9 0.124(7) 0.057(4) 0.048(3) -0.012(3) -0.016(3) -0.035(4)
O1 0.0200(14) 0.0294(15) 0.0207(14) -0.0015(11) 0.0022(11) 0.0040(11)
O2 0.0205(14) 0.0322(17) 0.0478(19) -0.0110(14) 0.0003(13) 0.0046(12)
O3 0.0374(17) 0.0276(16) 0.0229(15) 0.0030(12) -0.0008(13) 0.0116(13)
O4 0.0344(17) 0.0301(17) 0.047(2) -0.0008(15) -0.0057(15) 0.0027(14)
O5 0.0337(18) 0.0259(18) 0.072(3) -0.0023(16) 0.0008(17) -0.0019(14)
O6 0.038(2) 0.037(2) 0.079(3) -0.0070(19) 0.0090(19) -0.0008(16)
O7 0.0206(17) 0.090(3) 0.096(3) -0.072(3) -0.0016(19) 0.0022(19)
O8 0.0355(17) 0.0302(16) 0.0318(16) 0.0039(13) 0.0028(13) 0.0056(13)
O9 0.0347(16) 0.0370(17) 0.0172(14) -0.0039(12) -0.0003(12) 0.0119(13)
O10 0.0457(19) 0.0283(16) 0.0190(14) -0.0019(12) 0.0024(13) 0.0081(14)
O11 0.0201(14) 0.0243(15) 0.0438(18) -0.0046(13) 0.0015(13) 0.0002(12)
O12 0.0212(15) 0.0325(18) 0.072(3) 0.0149(17) -0.0086(16) -0.0064(13)
C1 0.0226(19) 0.0219(19) 0.0224(19) 0.0019(15) 0.0023(16) 0.0013(15)
C2 0.028(2) 0.030(2) 0.030(2) -0.0046(18) 0.0024(18) 0.0064(18)
C3 0.026(2) 0.030(2) 0.023(2) 0.0062(17) 0.0045(16) 0.0055(17)
C4 0.043(3) 0.028(2) 0.040(3) 0.002(2) -0.009(2) 0.006(2)
C5 0.041(3) 0.024(2) 0.026(2) -0.0019(17) -0.0012(19) -0.0011(19)
C6 0.046(3) 0.027(2) 0.043(3) 0.001(2) 0.001(2) -0.001(2)
F7A 0.17(4) 0.07(2) 0.073(19) 0.041(16) -0.01(2) -0.07(2)
F8A 0.036(15) 0.025(11) 0.26(5) 0.01(2) -0.09(2) -0.007(10)
F9A 0.15(4) 0.041(19) 0.21(5) -0.08(3) 0.10(4) -0.05(2)
O1A 0.0295(15) 0.0339(17) 0.0236(15) -0.0040(12) 0.0058(12) 0.0011(13)
O2A 0.0266(15) 0.0277(15) 0.0324(16) 0.0066(12) 0.0025(12) 0.0011(12)
O3A 0.0230(14) 0.0323(16) 0.0329(16) 0.0055(13) -0.0015(12) -0.0015(12)
C1A 0.035(2) 0.030(2) 0.025(2) -0.0034(17) 0.0024(18) 0.0073(19)
C2A 0.035(2) 0.025(2) 0.035(2) 0.0019(18) 0.0023(19) 0.0018(18)
C3A 0.036(3) 0.031(2) 0.052(3) 0.008(2) 0.013(2) -0.004(2)
C4A 0.025(2) 0.037(2) 0.041(3) -0.001(2) 0.0017(19) -0.0053(19)
C5A 0.022(2) 0.043(3) 0.034(2) 0.000(2) 0.0032(18) 0.0022(18)
C6A 0.031(2) 0.047(3) 0.032(2) -0.006(2) 0.0128(19) -0.002(2)
O1S 0.0199(14) 0.0318(17) 0.052(2) -0.0045(14) -0.0023(14) -0.0034(12)

loop_
_atom_type_symbol
_atom_type_description
_atom_type_scat_dispersion_real
_atom_type_scat_dispersion_imag
_atom_type_scat_source
C C 0.0033 0.0016 'International Tables Vol C Tables 4.2.6.8 and 6.1.1.4'
H H 0.0000 0.0000 'International Tables Vol C Tables 4.2.6.8 and 6.1.1.4'
O O 0.0106 0.0060 'International Tables Vol C Tables 4.2.6.8 and 6.1.1.4'
F F 0.0171 0.0103 'International Tables Vol C Tables 4.2.6.8 and 6.1.1.4'
Y Y -2.7962 3.5667 'International Tables Vol C Tables 4.2.6.8 and 6.1.1.4'

loop_
_geom_angle_atom_site_label_1
_geom_angle_atom_site_label_2
_geom_angle_atom_site_label_3
_geom_angle
_geom_angle_site_symmetry_1
_geom_angle_site_symmetry_3
O3 Y1 O10 73.44(10) . .
O3 Y1 O1 76.11(10) . .
O10 Y1 O1 146.49(10) . .
O3 Y1 O8 139.82(11) . .
O10 Y1 O8 77.71(11) . .
O1 Y1 O8 119.75(10) . .
O3 Y1 O12 75.58(11) . .
O10 Y1 O12 110.45(13) . .
O1 Y1 O12 74.49(12) . .
O8 Y1 O12 141.92(11) . .
O3 Y1 O11 76.27(11) . .
O10 Y1 O11 84.69(11) . .
O1 Y1 O11 74.73(10) . .
O8 Y1 O11 73.74(11) . .
O12 Y1 O11 142.26(11) . .
O3 Y1 O9 144.59(10) . .
O10 Y1 O9 140.57(10) . .
O1 Y1 O9 72.38(10) . .
O8 Y1 O9 72.11(11) . .
O12 Y1 O9 80.76(12) . .
O11 Y1 O9 109.81(11) . .
O3 Y1 O7 118.18(16) . .
O10 Y1 O7 73.27(12) . .
O1 Y1 O7 135.20(11) . .
O8 Y1 O7 78.15(15) . .
O12 Y1 O7 69.62(13) . .
O11 Y1 O7 147.35(12) . .
O9 Y1 O7 76.15(14) . .
C1 O1 Y1 136.4(3) . .
C3 O3 Y1 134.6(3) . .
O2 C1 O1 129.7(4) . .
O2 C1 C2 115.0(3) . .
O1 C1 C2 115.3(4) . .
F3 C2 F1 107.2(4) . .
F3 C2 F2 107.4(4) . .
F1 C2 F2 105.8(4) . .
F3 C2 C1 111.8(4) . .
F1 C2 C1 113.7(3) . .
F2 C2 C1 110.6(4) . .
O4 C3 O3 129.5(4) . .
O4 C3 C4 115.4(4) . .
O3 C3 C4 115.1(4) . .
F5 C4 F4 108.7(4) . .
F5 C4 F6 105.6(5) . .
F4 C4 F6 106.2(4) . .
F5 C4 C3 113.4(4) . .
F4 C4 C3 112.8(4) . .
F6 C4 C3 109.7(4) . .
O6 C5 O5 129.9(4) . .
O6 C5 C6 114.5(4) . .
O5 C5 C6 115.7(4) . .
F8A C6 F9A 118(3) . .
F8A C6 F7 121.9(17) . .
F9A C6 F7 58(3) . .
F8A C6 F8 29(3) . .
F9A C6 F8 133.5(16) . .
F7 C6 F8 106.1(7) . .
F8A C6 F9 77(3) . .
F9A C6 F9 52(4) . .
F7 C6 F9 105.8(6) . .
F8 C6 F9 104.8(6) . .
F8A C6 F7A 103(3) . .
F9A C6 F7A 99(3) . .
F7 C6 F7A 41(2) . .
F8 C6 F7A 76(2) . .
F9 C6 F7A 141.9(19) . .
F8A C6 C5 117.0(15) . .
F9A C6 C5 112.3(13) . .
F7 C6 C5 115.8(5) . .
F8 C6 C5 113.6(6) . .
F9 C6 C5 109.8(4) . .
F7A C6 C5 104.0(14) . .
C1A O1A C6A 112.3(3) . 3_676
C2A O2A C3A 112.0(3) . .
C5A O3A C4A 110.2(3) . .
O1A C1A C2A 108.1(3) . .
O2A C2A C1A 107.5(3) . .
O2A C3A C4A 109.0(4) . .
O3A C4A C3A 110.1(4) . .
O3A C5A C6A 111.1(4) . .
O1A C6A C5A 108.9(4) 3_676 .
C6B O1B C1B 104.0(10) 3_677 .
C3B O2B C2B 120.5(9) . .
C4B O3B C5B 103.5(8) . .
C2B C1B O1B 139(2) . .
C1B C2B O2B 110.3(17) . .
O2B C3B C4B 109.5(8) . .
O3B C4B C3B 106.1(8) . .
O3B C5B C6B 105.7(8) . .
O1B C6B C5B 104.7(8) 3_677 .
C5C O1C C6C 104.2(12) 3_677 3_677
C1C O2C C3C 108.9(12) . .
C2C O3C C4C 100.7(14) . .
C2C C1C O2C 109.9(15) . .
O3C C2C C1C 105.6(15) . .
C6C C3C O2C 90.8(11) 3_677 .
C5C C4C O3C 108.0(13) . .
O1C C5C C4C 106.3(12) 3_677 .
O1C C6C C3C 96.5(12) 3_677 3_677

loop_
_geom_bond_atom_site_label_1
_geom_bond_atom_site_label_2
_geom_bond_distance
_geom_bond_site_symmetry_2
Y1 O3 2.336(3) .
Y1 O10 2.339(3) .
Y1 O1 2.345(3) .
Y1 O8 2.355(3) .
Y1 O12 2.355(3) .
Y1 O11 2.359(3) .
Y1 O9 2.365(3) .
Y1 O7 2.378(3) .
F1 C2 1.326(5) .
F2 C2 1.334(5) .
F3 C2 1.323(5) .
F4 C4 1.318(6) .
F5 C4 1.316(6) .
F6 C4 1.343(6) .
F7 C6 1.291(7) .
F8 C6 1.320(9) .
F9 C6 1.333(7) .
O1 C1 1.241(5) .
O2 C1 1.240(5) .
O3 C3 1.250(5) .
O4 C3 1.233(5) .
O5 C5 1.236(6) .
O6 C5 1.235(6) .
C1 C2 1.551(6) .
C3 C4 1.542(6) .
C5 C6 1.544(6) .
C6 F8A 1.22(3) .
C6 F9A 1.23(2) .
C6 F7A 1.36(3) .
O1A C1A 1.422(5) .
O1A C6A 1.431(5) 3_676
O2A C2A 1.421(5) .
O2A C3A 1.428(5) .
O3A C5A 1.424(5) .
O3A C4A 1.436(6) .
C1A C2A 1.499(6) .
C3A C4A 1.501(7) .
C5A C6A 1.480(7) .
C6A O1A 1.431(5) 3_676
O1B C6B 1.415(13) 3_677
O1B C1B 1.57(2) .
O2B C3B 1.456(13) .
O2B C2B 1.511(16) .
O3B C4B 1.404(13) .
O3B C5B 1.418(13) .
C1B C2B 1.04(2) .
C3B C4B 1.570(15) .
C5B C6B 1.640(16) .
C6B O1B 1.415(13) 3_677
O1C C5C 1.394(17) 3_677
O1C C6C 1.437(19) 3_677
O2C C1C 1.56(2) .
O2C C3C 1.81(2) .
O3C C2C 1.267(19) .
O3C C4C 1.56(2) .
C1C C2C 1.46(2) .
C3C C6C 1.46(2) 3_677
C4C C5C 1.41(2) .
C5C O1C 1.394(17) 3_677
C6C O1C 1.437(19) 3_677
C6C C3C 1.46(2) 3_677

loop_
_geom_hbond_atom_site_label_D
_geom_hbond_atom_site_label_H
_geom_hbond_atom_site_label_A
_geom_hbond_distance_DH
_geom_hbond_distance_HA
_geom_hbond_distance_DA
_geom_hbond_angle_DHA
O7 H71 O1S 0.82 2.24 3.056(5) 175.2
O8 H81 O2A 1.00 2.00 2.877(4) 145.3
O8 H82 O6 1.02 1.62 2.625(5) 167.8
O9 H92 O1A 1.05 3.04 3.580(4) 113.2
O9 H91 O3A 0.90 2.96 3.394(4) 111.1
O10 H101 O1B 0.87 1.93 2.660(7) 140.7
O10 H101 O1C 0.87 2.03 2.876(11) 162.6
O10 H102 O3B 0.89 1.91 2.793(7) 174.5
O10 H102 O3C 0.89 1.93 2.795(9) 163.1
O11 H111 O5 0.94 1.73 2.666(4) 171.1
O11 H112 O2 1.02 1.75 2.765(4) 169.9
O12 H121 O1S 0.95 1.90 2.765(4) 149.3
O12 H122 O4 0.86 1.93 2.717(5) 150.5

loop_
_geom_torsion_atom_site_label_1
_geom_torsion_atom_site_label_2
_geom_torsion_atom_site_label_3
_geom_torsion_atom_site_label_4
_geom_torsion
_geom_torsion_site_symmetry_1
_geom_torsion_site_symmetry_4
O3 Y1 O1 C1 -43.7(4) . .
O10 Y1 O1 C1 -18.6(5) . .
O8 Y1 O1 C1 96.2(4) . .
O12 Y1 O1 C1 -122.3(4) . .
O11 Y1 O1 C1 35.6(4) . .
O9 Y1 O1 C1 152.6(4) . .
O7 Y1 O1 C1 -159.9(4) . .
O10 Y1 O3 C3 150.5(4) . .
O1 Y1 O3 C3 -43.7(4) . .
O8 Y1 O3 C3 -163.6(4) . .
O12 Y1 O3 C3 33.6(4) . .
O11 Y1 O3 C3 -121.0(4) . .
O9 Y1 O3 C3 -16.1(5) . .
O7 Y1 O3 C3 90.5(4) . .
Y1 O1 C1 O2 -30.5(7) . .
Y1 O1 C1 C2 151.6(3) . .
O2 C1 C2 F3 38.3(5) . .
O1 C1 C2 F3 -143.4(4) . .
O2 C1 C2 F1 159.9(4) . .
O1 C1 C2 F1 -21.8(5) . .
O2 C1 C2 F2 -81.4(5) . .
O1 C1 C2 F2 96.9(4) . .
Y1 O3 C3 O4 -18.1(7) . .
Y1 O3 C3 C4 162.5(3) . .
O4 C3 C4 F5 152.4(5) . .
O3 C3 C4 F5 -28.1(6) . .
O4 C3 C4 F4 28.4(6) . .
O3 C3 C4 F4 -152.1(4) . .
O4 C3 C4 F6 -89.7(5) . .
O3 C3 C4 F6 89.8(5) . .
O6 C5 C6 F8A 171(3) . .
O5 C5 C6 F8A -8(3) . .
O6 C5 C6 F9A 31(5) . .
O5 C5 C6 F9A -149(5) . .
O6 C5 C6 F7 -33.5(10) . .
O5 C5 C6 F7 147.2(9) . .
O6 C5 C6 F8 -156.7(8) . .
O5 C5 C6 F8 24.0(9) . .
O6 C5 C6 F9 86.3(8) . .
O5 C5 C6 F9 -93.0(8) . .
O6 C5 C6 F7A -76(3) . .
O5 C5 C6 F7A 105(3) . .
C6A O1A C1A C2A 175.4(4) 3_676 .
C3A O2A C2A C1A -176.7(4) . .
O1A C1A C2A O2A -59.1(4) . .
C2A O2A C3A C4A -173.7(4) . .
C5A O3A C4A C3A 176.9(4) . .
O2A C3A C4A O3A 68.1(5) . .
C4A O3A C5A C6A 174.5(4) . .
O3A C5A C6A O1A -68.9(5) . 3_676
C6B O1B C1B C2B 90(3) 3_677 .
O1B C1B C2B O2B 32(3) . .
C3B O2B C2B C1B 98.7(18) . .
C2B O2B C3B C4B -179.0(9) . .
C5B O3B C4B C3B 175.2(7) . .
O2B C3B C4B O3B 73.4(9) . .
C4B O3B C5B C6B 169.3(7) . .
O3B C5B C6B O1B -64.8(9) . 3_677
C3C O2C C1C C2C -151.1(13) . .
C4C O3C C2C C1C -168.6(13) . .
O2C C1C C2C O3C 62.9(17) . .
C1C O2C C3C C6C -174.6(13) . 3_677
C2C O3C C4C C5C -174.7(13) . .
O3C C4C C5C O1C -71.7(14) . 3_677
